data_2102743
loop_
_publ_author_name
'Redhammer, G\"unther J.'

_publ_section_title
;
 Temperature-dependent crystal structure refinement and ^57^Fe
 M\"ossbauer spectroscopy of Cu~2~Fe~2~Ge~4~O~13~
;
_journal_coeditor_code WS5044
_journal_issue 1
_journal_name_full 'Acta Crystallographica Section B'
_journal_page_first 4
_journal_page_last 16
_journal_paper_doi 10.1107/S0108768106051652
_journal_volume 63
_journal_year 2007
_chemical_formula_moiety 'Cu2 Fe2 Ge4 O13'
_chemical_formula_sum 'Cu2 Fe2 Ge4 O13'
_chemical_formula_weight 737.14
_space_group_crystal_system monoclinic
_space_group_IT_number 11
_space_group_name_Hall '-P 2yb'
_space_group_name_H-M_alt 'P 1 21/m 1'
_symmetry_space_group_name_Hall '-P 2yb'
_symmetry_space_group_name_H-M 'P 1 21/m 1'
_audit_creation_method 'WinGX routine CIF_UPDATE'
_cell_angle_alpha 90
_cell_angle_beta 96.161(9)
_cell_angle_gamma 90
_cell_formula_units_Z 2
_cell_length_a 12.0858(9)
_cell_length_b 8.4979(5)
_cell_length_c 4.8691(4)
_cell_measurement_temperature 250(2)
_cell_volume 497.19(6)
_computing_cell_refinement 'STOE X-Area (Stoe & Cie, 2002)'
_computing_data_collection 'STOE X-Area (Stoe & Cie, 2002)'
_computing_data_reduction 'Stoe X-Area (Stoe & Cie, 2002)'
_computing_molecular_graphics 'Diamond 3.0 Bradenburg & Berndt 1999)'
_computing_publication_material 'Wingx 1.70.00 (Farrugia, 1999)'
_computing_structure_refinement 'SHELXL-97 (Sheldrick, 1997)'
_computing_structure_solution 'SHELXS-97 (Sheldrick, 1997)'
_diffrn_measured_fraction_theta_full 0.99
_diffrn_measured_fraction_theta_max 0.99
_diffrn_measurement_device two-circle-diffractometer
_diffrn_measurement_device_type 'STOE IPDS-II'
_diffrn_measurement_method 'rotation method, \w'
_diffrn_radiation_type MoK\a
_diffrn_radiation_wavelength 0.71073
_diffrn_reflns_av_R_equivalents 0.0648
_diffrn_reflns_limit_h_max 16
_diffrn_reflns_limit_h_min -17
_diffrn_reflns_limit_k_max 11
_diffrn_reflns_limit_k_min -11
_diffrn_reflns_limit_l_max 6
_diffrn_reflns_limit_l_min -6
_diffrn_reflns_number 5751
_diffrn_reflns_theta_full 30.02
_diffrn_reflns_theta_max 30.02
_diffrn_reflns_theta_min 2.94
_diffrn_standards_decay_% 0
_diffrn_standards_interval_count 0
_diffrn_standards_interval_time 0
_diffrn_standards_number 0
_exptl_absorpt_coefficient_mu 19.02
_exptl_absorpt_correction_T_max 0.25
_exptl_absorpt_correction_T_min 0.12
_exptl_absorpt_correction_type numerical
_exptl_absorpt_process_details 'via equivalents using Stoe X-SHAPE and X-RED (Stoe & Cie 1996)'
_exptl_crystal_colour 'pale green'
_exptl_crystal_density_diffrn 4.924
_exptl_crystal_density_method 'not measured'
_exptl_crystal_description prismatic
_exptl_crystal_F_000 684
_exptl_crystal_size_max 0.12
_exptl_crystal_size_mid 0.11
_exptl_crystal_size_min 0.08
_refine_diff_density_max 1.377
_refine_diff_density_min -1.086
_refine_ls_extinction_coef 0.0057(4)
_refine_ls_extinction_expression Fc^*^=kFc[1+0.001xFc^2^\l^3^/sin(2\q)]^-1/4^
_refine_ls_extinction_method SHELXL
_refine_ls_goodness_of_fit_ref 0.997
_refine_ls_hydrogen_treatment noref
_refine_ls_matrix_type full
_refine_ls_number_parameters 110
_refine_ls_number_reflns 1523
_refine_ls_number_restraints 8
_refine_ls_restrained_S_all 0.995
_refine_ls_R_factor_gt 0.0326
_refine_ls_shift/su_max 0.002
_refine_ls_structure_factor_coef Fsqd
_refine_ls_weighting_details 'calc w=1/[\s^2^(Fo^2^)+(0.0231P)^2^+0.0000P] where P=(Fo^2^+2Fc^2^)/3'
_refine_ls_weighting_scheme calc
_refine_ls_wR_factor_ref 0.0594
_reflns_number_gt 1172
_reflns_number_total 1523
_reflns_threshold_expression >2sigma(I)
_cod_data_source_file ws5044.cif
_cod_data_source_block cf5_250
_cod_original_sg_symbol_H-M 'P 21/m'
_cod_database_code 2102743

loop_
_symmetry_equiv_pos_as_xyz
'x, y, z'
'-x, y+1/2, -z'
'-x, -y, -z'
'x, -y-1/2, z'

loop_
_atom_site_type_symbol
_atom_site_label
_atom_site_fract_x
_atom_site_fract_y
_atom_site_fract_z
_atom_site_U_iso_or_equiv
_atom_site_adp_type
_atom_site_calc_flag
_atom_site_refinement_flags
_atom_site_occupancy
Ge Ge1 0.23989(5) 0.25 0.49361(15) 0.00497(15) Uani d S 1
Ge Ge2 0.74750(5) 0.25 0.33802(15) 0.00480(15) Uani d SD 1
Ge Ge3 -0.00516(5) 0.25 0.40595(15) 0.00585(15) Uani d SD 1
Ge Ge4 0.51221(5) 0.25 0.60630(15) 0.00446(15) Uani d SD 1
Fe Fe1 0.37598(5) 0.06137(7) 1.04807(15) 0.00472(13) Uani d D 1
Cu Cu1 0.12558(4) -0.00339(8) 1.04322(14) 0.00871(13) Uani d D 1
O O1 0.3324(3) 0.25 0.7953(11) 0.0067(9) Uani d S 1
O O2 0.6535(3) 0.25 0.5733(8) 0.0127(10) Uani d SD 1
O O3 0.1129(4) 0.25 0.6457(11) 0.0092(9) Uani d S 1
O O4 0.24758(19) 0.0836(4) 0.2850(6) 0.0071(6) Uani d . 1
O O5 0.8720(2) 0.25 0.5684(9) 0.0072(9) Uani d S 1
O O6 0.5034(2) 0.0747(3) 0.7919(7) 0.0078(6) Uani d D 1
O O7 0.74258(13) 0.0805(3) 0.1336(6) 0.0086(6) Uani d D 1
O O8 0.4354(4) 0.25 0.2817(10) 0.0066(9) Uani d S 1
O O9 -0.0025(3) 0.0831(3) 0.2023(7) 0.0130(7) Uani d D 1

loop_
_atom_site_aniso_label
_atom_site_aniso_U_11
_atom_site_aniso_U_22
_atom_site_aniso_U_33
_atom_site_aniso_U_12
_atom_site_aniso_U_13
_atom_site_aniso_U_23
Ge1 0.0048(3) 0.0059(3) 0.0040(4) 0 -0.0002(2) 0
Ge2 0.0047(3) 0.0052(3) 0.0047(4) 0 0.0014(2) 0
Ge3 0.0044(3) 0.0086(3) 0.0047(4) 0 0.0011(2) 0
Ge4 0.0055(3) 0.0053(3) 0.0026(4) 0 0.0004(2) 0
Fe1 0.0053(2) 0.0053(2) 0.0037(3) 0.0003(2) 0.0012(2) -0.0005(3)
Cu1 0.0051(2) 0.0121(2) 0.0090(3) -0.00076(18) 0.00115(17) -0.0050(2)
O1 0.0072(17) 0.0061(19) 0.006(2) 0 -0.0005(16) 0
O2 0.0043(19) 0.021(2) 0.013(3) 0 0.0022(17) 0
O3 0.0064(19) 0.014(2) 0.007(3) 0 0.0038(16) 0
O4 0.0064(13) 0.0080(15) 0.0073(18) -0.0029(10) 0.0022(11) -0.0010(12)
O5 0.0066(17) 0.014(2) 0.000(2) 0 -0.0009(15) 0
O6 0.0080(13) 0.0080(15) 0.0076(18) 0.0012(11) 0.0024(11) 0.0012(13)
O7 0.0076(13) 0.0094(15) 0.0091(18) -0.0007(11) 0.0021(11) -0.0045(13)
O8 0.0099(19) 0.010(2) 0.000(2) 0 -0.0009(15) 0
O9 0.0073(14) 0.0177(18) 0.014(2) 0.0010(12) -0.0014(12) -0.0127(15)

loop_
_atom_type_symbol
_atom_type_description
_atom_type_scat_dispersion_real
_atom_type_scat_dispersion_imag
_atom_type_scat_source
Cu Cu 0.3201 1.2651 'International Tables Vol C Tables 4.2.6.8 and 6.1.1.4'
Fe Fe 0.3463 0.8444 'International Tables Vol C Tables 4.2.6.8 and 6.1.1.4'
Ge Ge 0.1547 1.8001 'International Tables Vol C Tables 4.2.6.8 and 6.1.1.4'
O O 0.0106 0.006 'International Tables Vol C Tables 4.2.6.8 and 6.1.1.4'

loop_
_geom_angle_atom_site_label_1
_geom_angle_atom_site_label_2
_geom_angle_atom_site_label_3
_geom_angle_site_symmetry_1
_geom_angle_site_symmetry_3
_geom_angle
O1 Ge1 O4 . . 114.76(13)
O1 Ge1 O4 . 4_565 114.76(13)
O4 Ge1 O4 . 4_565 107.9(2)
O1 Ge1 O3 . . 98.8(2)
O4 Ge1 O3 . . 110.15(11)
O4 Ge1 O3 4_565 . 110.15(11)
O2 Ge2 O7 . . 113.58(11)
O2 Ge2 O7 . 4_565 113.58(10)
O7 Ge2 O7 . 4_565 111.0(2)
O2 Ge2 O5 . . 98.98(19)
O7 Ge2 O5 . . 109.52(10)
O7 Ge2 O5 4_565 . 109.52(10)
O9 Ge3 O9 . 4_565 109.9(3)
O9 Ge3 O3 . . 108.61(14)
O9 Ge3 O3 4_565 . 108.61(14)
O9 Ge3 O5 . 1_455 109.03(14)
O9 Ge3 O5 4_565 1_455 109.03(14)
O3 Ge3 O5 . 1_455 111.7(2)
O2 Ge4 O8 . . 110.5(2)
O2 Ge4 O6 . 4_565 99.38(12)
O8 Ge4 O6 . 4_565 114.29(12)
O2 Ge4 O6 . . 99.38(12)
O8 Ge4 O6 . . 114.29(12)
O6 Ge4 O6 4_565 . 116.5(2)
O6 Fe1 O7 3_657 3_656 106.69(12)
O6 Fe1 O4 3_657 1_556 114.15(13)
O7 Fe1 O4 3_656 1_556 75.76(10)
O6 Fe1 O8 3_657 1_556 92.26(14)
O7 Fe1 O8 3_656 1_556 155.00(13)
O4 Fe1 O8 1_556 1_556 81.73(16)
O6 Fe1 O1 3_657 . 146.31(15)
O7 Fe1 O1 3_656 . 94.57(14)
O4 Fe1 O1 1_556 . 96.02(16)
O8 Fe1 O1 1_556 . 76.97(14)
O6 Fe1 O6 3_657 . 72.79(11)
O7 Fe1 O6 3_656 . 107.91(11)
O4 Fe1 O6 1_556 . 171.30(11)
O8 Fe1 O6 1_556 . 92.99(16)
O1 Fe1 O6 . . 75.97(15)
O9 Cu1 O4 3_556 1_556 178.07(15)
O9 Cu1 O9 3_556 1_556 77.65(11)
O4 Cu1 O9 1_556 1_556 101.56(10)
O9 Cu1 O7 3_556 3_656 102.41(10)
O4 Cu1 O7 1_556 3_656 78.27(8)
O9 Cu1 O7 1_556 3_656 176.58(17)
O9 Cu1 Cu1 3_556 3_557 39.07(8)
O4 Cu1 Cu1 1_556 3_557 140.12(8)
O9 Cu1 Cu1 1_556 3_557 38.59(8)
O7 Cu1 Cu1 3_656 3_557 141.37(7)

loop_
_geom_bond_atom_site_label_1
_geom_bond_atom_site_label_2
_geom_bond_site_symmetry_2
_geom_bond_distance
Ge1 O1 . 1.748(5)
Ge1 O4 . 1.749(3)
Ge1 O4 4_565 1.749(3)
Ge1 O3 . 1.774(5)
Ge2 O2 . 1.698(4)
Ge2 O7 . 1.748(3)
Ge2 O7 4_565 1.748(3)
Ge2 O5 . 1.777(4)
Ge3 O9 . 1.733(4)
Ge3 O9 4_565 1.733(4)
Ge3 O3 . 1.744(5)
Ge3 O5 1_455 1.756(4)
Ge4 O2 . 1.733(3)
Ge4 O8 . 1.745(5)
Ge4 O6 4_565 1.751(4)
Ge4 O6 . 1.751(4)
Fe1 O6 3_657 1.956(3)
Fe1 O7 3_656 2.004(4)
Fe1 O4 1_556 2.039(4)
Fe1 O8 1_556 2.050(3)
Fe1 O1 . 2.055(3)
Fe1 O6 . 2.086(3)
Cu1 O9 3_556 1.928(3)
Cu1 O4 1_556 1.932(3)
Cu1 O9 1_556 1.948(3)
Cu1 O7 3_656 2.001(3)
